data_4346603
loop_
_publ_author_name
'Wu, Pengyan'
'Liu, Yanhong'
'Liu, Yi'
'Wang, Jingru'
'Li, Yang'
'Liu, Wei'
'Wang, Jian'

_publ_section_title
;
 Cadmium-Based Metal-Organic Framework as a Highly Selective and Sensitive
 Ratiometric Luminescent Sensor for Mercury(II).
;
_journal_issue 23
_journal_name_full 'Inorganic chemistry'
_journal_page_first 11046
_journal_page_last 11048
_journal_paper_doi 10.1021/acs.inorgchem.5b01758
_journal_volume 54
_journal_year 2015
_chemical_formula_sum 'C18 H15 Cd1.5 O13'
_chemical_formula_weight 607.90
_space_group_IT_number 2
_space_group_name_Hall '-P 1'
_space_group_name_H-M_alt 'P -1'
_symmetry_cell_setting triclinic
_symmetry_space_group_name_H-M 'P -1'
_atom_sites_solution_hydrogens geom
_atom_sites_solution_primary direct
_atom_sites_solution_secondary difmap
_audit_creation_method SHELXL-97
_cell_angle_alpha 107.050(5)
_cell_angle_beta 109.127(6)
_cell_angle_gamma 90.079(5)
_cell_formula_units_Z 2
_cell_length_a 9.9428(8)
_cell_length_b 10.4394(8)
_cell_length_c 14.5779(12)
_cell_measurement_temperature 293(2)
_cell_volume 1358.8(2)
_computing_cell_refinement 'Bruker SMART'
_computing_data_collection 'Bruker SMART'
_computing_data_reduction 'Bruker SAINT'
_computing_molecular_graphics 'Bruker SHELXTL'
_computing_publication_material 'Bruker SHELXTL'
_computing_structure_refinement 'Bruker SHELXTL'
_computing_structure_solution 'Bruker SHELXTL'
_diffrn_ambient_temperature 293(2)
_diffrn_measured_fraction_theta_full 0.987
_diffrn_measured_fraction_theta_max 0.987
_diffrn_measurement_device_type 'CCD area detector'
_diffrn_measurement_method 'phi and omega scans'
_diffrn_radiation_monochromator graphite
_diffrn_radiation_source 'fine-focus sealed tube'
_diffrn_radiation_type MoK\a
_diffrn_radiation_wavelength 0.71073
_diffrn_reflns_av_R_equivalents 0.0658
_diffrn_reflns_av_sigmaI/netI 0.1005
_diffrn_reflns_limit_h_max 11
_diffrn_reflns_limit_h_min -11
_diffrn_reflns_limit_k_max 12
_diffrn_reflns_limit_k_min -11
_diffrn_reflns_limit_l_max 16
_diffrn_reflns_limit_l_min -17
_diffrn_reflns_number 9375
_diffrn_reflns_theta_full 25.00
_diffrn_reflns_theta_max 25.00
_diffrn_reflns_theta_min 2.16
_exptl_absorpt_coefficient_mu 1.238
_exptl_absorpt_correction_T_max 0.8266
_exptl_absorpt_correction_T_min 0.8079
_exptl_absorpt_correction_type multi-scan
_exptl_absorpt_process_details sadabs
_exptl_crystal_colour colorless
_exptl_crystal_density_diffrn 1.486
_exptl_crystal_density_method 'not measured'
_exptl_crystal_description block
_exptl_crystal_F_000 598
_exptl_crystal_size_max 0.18
_exptl_crystal_size_mid 0.17
_exptl_crystal_size_min 0.16
_refine_diff_density_max 1.060
_refine_diff_density_min -1.025
_refine_diff_density_rms 0.145
_refine_ls_extinction_method none
_refine_ls_goodness_of_fit_ref 1.009
_refine_ls_hydrogen_treatment mixed
_refine_ls_matrix_type full
_refine_ls_number_parameters 304
_refine_ls_number_reflns 4729
_refine_ls_number_restraints 63
_refine_ls_restrained_S_all 1.045
_refine_ls_R_factor_all 0.0857
_refine_ls_R_factor_gt 0.0617
_refine_ls_shift/su_max 0.013
_refine_ls_shift/su_mean 0.001
_refine_ls_structure_factor_coef Fsqd
_refine_ls_weighting_details 'calc w=1/[\s^2^(Fo^2^)+(0.0895P)^2^+0.0000P] where P=(Fo^2^+2Fc^2^)/3'
_refine_ls_weighting_scheme calc
_refine_ls_wR_factor_gt 0.1600
_refine_ls_wR_factor_ref 0.1736
_reflns_number_gt 3349
_reflns_number_total 4729
_reflns_threshold_expression >2sigma(I)
_cod_data_source_file ic5b01758_si_001.cif
_cod_data_source_block 1_sq_d
_cod_depositor_comments
;
The following automatic conversions were performed:

data item '_symmetry_cell_setting' value 'Triclinic' was changed to
'triclinic' in accordance with the
/home/saulius/struct/COD-crude-data/automatic-downloads/DataCite-retrospective/ACS/depositions/lib/dictionaries/cif_core.dic
dictionary named 'cif_core.dic' version 2.4.2 last updated on
2011-04-26.

Automatic conversion script
Id: cif_fix_values 6909 2019-04-08 15:41:33Z antanas 
;
_cod_original_cell_volume 1358.80(19)
_cod_original_sg_symbol_H-M 'P-1   '
_cod_original_formula_sum 'C18 H15 Cd1.50 O13'
_cod_database_code 4346603

loop_
_symmetry_equiv_pos_as_xyz
'x, y, z'
'-x, -y, -z'

loop_
_atom_site_label
_atom_site_type_symbol
_atom_site_fract_x
_atom_site_fract_y
_atom_site_fract_z
_atom_site_U_iso_or_equiv
_atom_site_adp_type
_atom_site_occupancy
_atom_site_symmetry_multiplicity
_atom_site_calc_flag
_atom_site_refinement_flags
_atom_site_disorder_group
Cd1 Cd 1.0000 1.0000 0.0000 0.03529(13) Uani 1 2 d S .
O10 O 0.8966(3) 1.1858(3) 0.0690(2) 0.0478(10) Uani 1 1 d . .
O6 O 0.4085(4) 1.0394(4) -0.2091(2) 0.0641(13) Uani 1 1 d . .
O4 O 0.1835(4) 0.4925(3) -0.6624(2) 0.0530(11) Uani 1 1 d . .
O8 O 0.3344(4) 1.2991(5) 0.1894(3) 0.0720(14) Uani 1 1 d . .
C18 C 0.8082(4) 1.2381(4) 0.1134(3) 0.0402(13) Uani 1 1 d U .
O3 O 0.0989(4) 0.5161(3) -0.8145(2) 0.0544(11) Uani 1 1 d . .
C15 C 0.4093(5) 1.1978(4) 0.0468(3) 0.0406(13) Uani 1 1 d . .
C14 C 0.5542(4) 1.2340(4) 0.1026(3) 0.0367(12) Uani 1 1 d U .
H14A H 0.5846 1.2783 0.1725 0.044 Uiso 1 1 calc R .
C12 C 0.6086(5) 1.1400(4) -0.0505(3) 0.0438(13) Uani 1 1 d U .
H12A H 0.6759 1.1211 -0.0829 0.053 Uiso 1 1 calc R .
C13 C 0.6516(5) 1.2042(4) 0.0539(3) 0.0409(13) Uani 1 1 d U .
O7 O 0.1723(3) 1.1787(4) 0.0521(3) 0.0614(12) Uani 1 1 d . .
C16 C 0.3621(5) 1.1348(4) -0.0570(3) 0.0447(14) Uani 1 1 d U .
H16A H 0.2647 1.1130 -0.0938 0.054 Uiso 1 1 calc R .
O2 O 0.0857(5) 0.9703(3) -0.8500(2) 0.0725(13) Uani 1 1 d U .
C8 C 0.1513(5) 0.5651(5) -0.7203(4) 0.0483(15) Uani 1 1 d . .
O5 O 0.3683(5) 0.9699(4) -0.4255(2) 0.0730(14) Uani 1 1 d U .
C11 C 0.4626(5) 1.1042(5) -0.1063(4) 0.0493(14) Uani 1 1 d U .
C7 C 0.1291(5) 1.0278(4) -0.7568(3) 0.0445(12) Uani 1 1 d U .
C17 C 0.2974(5) 1.2262(5) 0.1004(4) 0.0470(14) Uani 1 1 d . .
O1 O 0.1415(4) 1.1507(3) -0.7139(2) 0.0569(11) Uani 1 1 d U .
C4 C 0.1449(5) 0.7970(5) -0.7354(3) 0.0459(14) Uani 1 1 d . .
H4A H 0.0970 0.7595 -0.8052 0.055 Uiso 1 1 calc R .
C5 C 0.1905(5) 0.7157(4) -0.6725(3) 0.0448(15) Uani 1 1 d . .
C6 C 0.2649(6) 0.7680(5) -0.5703(4) 0.0578(17) Uani 1 1 d . .
H6A H 0.2950 0.7112 -0.5306 0.069 Uiso 1 1 calc R .
C3 C 0.1736(5) 0.9370(4) -0.6896(3) 0.0416(13) Uani 1 1 d U .
C10 C 0.5124(6) 0.9851(7) -0.2587(4) 0.073(2) Uani 1 1 d . .
H10A H 0.5780 0.9370 -0.2188 0.087 Uiso 1 1 calc R .
H10B H 0.5675 1.0581 -0.2635 0.087 Uiso 1 1 calc R .
C2 C 0.2449(6) 0.9924(5) -0.5859(4) 0.0594(18) Uani 1 1 d . .
H2A H 0.2592 1.0855 -0.5562 0.071 Uiso 1 1 calc R .
C1 C 0.2956(6) 0.9087(5) -0.5257(4) 0.0593(18) Uani 1 1 d . .
C9 C 0.4323(8) 0.8914(6) -0.3635(4) 0.075(2) Uani 1 1 d U .
H9A H 0.4975 0.8368 -0.3909 0.089 Uiso 1 1 calc R .
H9B H 0.3598 0.8318 -0.3607 0.089 Uiso 1 1 calc R .
O1W O 0.7843(10) 1.5346(11) 0.3566(6) 0.379(10) Uani 1 1 d D .
H1W1 H 0.6977 1.5373 0.3538 0.455 Uiso 1 1 d RD .
H1W2 H 0.8042 1.4731 0.3115 0.455 Uiso 1 1 d RD .
O2W O 0.8233(13) 1.4993(13) 0.0036(10) 0.451(6) Uani 1 1 d . .
H2W1 H 0.9009 1.4757 0.0376 0.542 Uiso 1 1 d R .
H2W2 H 0.7812 1.5008 -0.0571 0.542 Uiso 1 1 d R .
O3W O 0.540(2) 1.468(2) 0.3984(18) 0.439(9) Uani 1 1 d DU .
H3WA H 0.4671 1.4417 0.3443 0.659 Uiso 1 1 d RD .
Cd2 Cd 1.10654(7) 1.29731(6) 0.20195(4) 0.0296(2) Uani 0.50 1 d PU 1
Cd2' Cd 1.10169(8) 1.29829(7) 0.20132(7) 0.0427(3) Uani 0.50 1 d PU 2
O9 O 0.8534(3) 1.3145(4) 0.2009(2) 0.0616(12) Uani 1 1 d DU .

loop_
_atom_site_aniso_label
_atom_site_aniso_U_11
_atom_site_aniso_U_22
_atom_site_aniso_U_33
_atom_site_aniso_U_23
_atom_site_aniso_U_13
_atom_site_aniso_U_12
Cd1 0.0413(2) 0.0272(2) 0.0305(2) 0.00572(16) 0.00630(18) 0.00007(18)
O10 0.0365(15) 0.0449(17) 0.0547(18) 0.0065(14) 0.0142(14) 0.0066(14)
O6 0.058(2) 0.082(2) 0.0332(16) 0.0004(17) 0.0063(16) 0.0017(19)
O4 0.080(2) 0.0261(14) 0.0459(16) 0.0149(12) 0.0091(16) -0.0055(15)
O8 0.0499(19) 0.100(3) 0.062(2) 0.013(2) 0.0238(17) 0.006(2)
C18 0.0291(19) 0.041(2) 0.046(2) 0.0145(17) 0.0066(17) 0.0017(17)
O3 0.085(2) 0.0274(15) 0.0361(15) 0.0070(12) 0.0049(16) -0.0042(16)
C15 0.044(2) 0.0281(19) 0.050(2) 0.0183(17) 0.0114(19) 0.0015(18)
C14 0.041(2) 0.033(2) 0.042(2) 0.0133(17) 0.0201(17) 0.0059(18)
C12 0.035(2) 0.042(2) 0.047(2) 0.0120(18) 0.0071(18) -0.0028(18)
C13 0.038(2) 0.038(2) 0.041(2) 0.0100(18) 0.0089(18) 0.0024(19)
O7 0.0358(16) 0.058(2) 0.087(2) 0.0193(18) 0.0191(16) -0.0083(15)
C16 0.041(2) 0.039(2) 0.048(2) 0.0132(19) 0.006(2) 0.000(2)
O2 0.121(3) 0.0441(17) 0.0367(16) 0.0190(13) 0.0005(18) 0.0012(19)
C8 0.057(3) 0.031(2) 0.046(2) 0.0114(19) 0.004(2) -0.003(2)
O5 0.112(3) 0.0496(19) 0.0330(16) 0.0132(14) -0.0071(19) 0.000(2)
C11 0.055(2) 0.039(2) 0.041(2) 0.0094(19) 0.002(2) 0.002(2)
C7 0.066(2) 0.0291(18) 0.0365(18) 0.0124(15) 0.0127(17) -0.0015(18)
C17 0.042(2) 0.042(2) 0.061(3) 0.021(2) 0.018(2) 0.012(2)
O1 0.083(2) 0.0351(16) 0.0476(16) 0.0143(13) 0.0145(16) 0.0039(16)
C4 0.063(3) 0.039(2) 0.0300(19) 0.0097(17) 0.009(2) -0.008(2)
C5 0.057(3) 0.024(2) 0.041(2) 0.0074(18) 0.005(2) -0.001(2)
C6 0.082(4) 0.045(3) 0.042(2) 0.020(2) 0.011(2) 0.001(3)
C3 0.062(2) 0.0254(19) 0.0326(19) 0.0109(15) 0.0086(19) 0.0028(19)
C10 0.067(3) 0.090(4) 0.050(3) 0.020(3) 0.007(3) 0.010(3)
C2 0.090(4) 0.028(2) 0.046(3) 0.007(2) 0.009(3) -0.004(3)
C1 0.088(4) 0.037(2) 0.042(2) 0.012(2) 0.007(3) -0.004(3)
C9 0.096(4) 0.068(3) 0.044(3) 0.016(3) 0.006(3) 0.003(3)
O1W 0.255(10) 0.51(2) 0.193(10) -0.071(12) 0.013(9) 0.140(12)
O2W 0.313(9) 0.768(13) 0.635(10) 0.583(9) 0.304(8) 0.320(9)
O3W 0.383(12) 0.386(13) 0.478(12) 0.100(10) 0.088(9) 0.027(10)
Cd2 0.0357(3) 0.0225(3) 0.0141(3) -0.0015(2) -0.0062(2) -0.0038(3)
Cd2' 0.0418(4) 0.0246(4) 0.0725(5) 0.0206(3) 0.0286(3) 0.0056(3)
O9 0.0425(17) 0.077(2) 0.0437(17) -0.0054(16) 0.0077(15) -0.0049(17)

loop_
_atom_type_symbol
_atom_type_description
_atom_type_scat_dispersion_real
_atom_type_scat_dispersion_imag
_atom_type_scat_source
C C 0.0033 0.0016 'International Tables Vol C Tables 4.2.6.8 and 6.1.1.4'
H H 0.0000 0.0000 'International Tables Vol C Tables 4.2.6.8 and 6.1.1.4'
O O 0.0106 0.0060 'International Tables Vol C Tables 4.2.6.8 and 6.1.1.4'
Cd Cd -0.8075 1.2024 'International Tables Vol C Tables 4.2.6.8 and 6.1.1.4'

loop_
_geom_angle_atom_site_label_1
_geom_angle_atom_site_label_2
_geom_angle_atom_site_label_3
_geom_angle
_geom_angle_site_symmetry_1
_geom_angle_site_symmetry_3
O2 Cd1 O2 180.00(16) 1_656 2_674
O2 Cd1 O7 89.68(14) 1_656 2_675
O2 Cd1 O7 90.32(14) 2_674 2_675
O2 Cd1 O7 90.32(14) 1_656 1_655
O2 Cd1 O7 89.68(14) 2_674 1_655
O7 Cd1 O7 180.0 2_675 1_655
O2 Cd1 O10 89.74(13) 1_656 .
O2 Cd1 O10 90.26(13) 2_674 .
O7 Cd1 O10 104.41(12) 2_675 .
O7 Cd1 O10 75.59(12) 1_655 .
O2 Cd1 O10 90.26(13) 1_656 2_775
O2 Cd1 O10 89.74(13) 2_674 2_775
O7 Cd1 O10 75.59(12) 2_675 2_775
O7 Cd1 O10 104.41(12) 1_655 2_775
O10 Cd1 O10 180.0 . 2_775
O2 Cd1 Cd2 66.10(9) 1_656 .
O2 Cd1 Cd2 113.90(9) 2_674 .
O7 Cd1 Cd2 134.70(10) 2_675 .
O7 Cd1 Cd2 45.30(10) 1_655 .
O10 Cd1 Cd2 42.23(7) . .
O10 Cd1 Cd2 137.77(7) 2_775 .
O2 Cd1 Cd2 113.90(9) 1_656 2_775
O2 Cd1 Cd2 66.10(9) 2_674 2_775
O7 Cd1 Cd2 45.30(10) 2_675 2_775
O7 Cd1 Cd2 134.70(10) 1_655 2_775
O10 Cd1 Cd2 137.77(7) . 2_775
O10 Cd1 Cd2 42.23(7) 2_775 2_775
Cd2 Cd1 Cd2 180.0 . 2_775
O2 Cd1 Cd2' 66.40(9) 1_656 .
O2 Cd1 Cd2' 113.60(9) 2_674 .
O7 Cd1 Cd2' 134.17(10) 2_675 .
O7 Cd1 Cd2' 45.83(10) 1_655 .
O10 Cd1 Cd2' 41.45(7) . .
O10 Cd1 Cd2' 138.55(7) 2_775 .
Cd2 Cd1 Cd2' 0.79(2) . .
Cd2 Cd1 Cd2' 179.21(2) 2_775 .
O2 Cd1 Cd2' 113.60(9) 1_656 2_775
O2 Cd1 Cd2' 66.40(9) 2_674 2_775
O7 Cd1 Cd2' 45.83(10) 2_675 2_775
O7 Cd1 Cd2' 134.17(10) 1_655 2_775
O10 Cd1 Cd2' 138.55(7) . 2_775
O10 Cd1 Cd2' 41.45(7) 2_775 2_775
Cd2 Cd1 Cd2' 179.21(2) . 2_775
Cd2 Cd1 Cd2' 0.79(2) 2_775 2_775
Cd2' Cd1 Cd2' 180.0 . 2_775
C18 O10 Cd2' 96.0(2) . .
C18 O10 Cd1 150.5(3) . .
Cd2' O10 Cd1 96.99(11) . .
C18 O10 Cd2 96.9(2) . .
Cd2' O10 Cd2 0.90(3) . .
Cd1 O10 Cd2 96.10(11) . .
C11 O6 C10 116.6(4) . .
C8 O4 Cd2 92.3(2) . 1_444
C8 O4 Cd2' 91.9(2) . 1_444
Cd2 O4 Cd2' 1.19(3) 1_444 1_444
C17 O8 Cd2 96.0(3) . 1_455
C17 O8 Cd2' 95.8(3) . 1_455
Cd2 O8 Cd2' 0.44(3) 1_455 1_455
O9 C18 O10 119.9(4) . .
O9 C18 C13 122.2(4) . .
O10 C18 C13 117.9(4) . .
C8 O3 Cd2' 90.1(3) . 1_444
C8 O3 Cd2 89.8(3) . 1_444
Cd2' O3 Cd2 1.12(3) 1_444 1_444
C16 C15 C14 121.1(5) . .
C16 C15 C17 118.3(4) . .
C14 C15 C17 120.5(4) . .
C13 C14 C15 119.4(4) . .
C13 C12 C11 119.1(5) . .
C14 C13 C12 121.2(4) . .
C14 C13 C18 120.1(4) . .
C12 C13 C18 118.7(5) . .
C17 O7 Cd1 147.5(4) . 1_455
C17 O7 Cd2 89.5(3) . 1_455
Cd1 O7 Cd2 93.15(14) 1_455 1_455
C17 O7 Cd2' 90.4(3) . 1_455
Cd1 O7 Cd2' 92.61(14) 1_455 1_455
Cd2 O7 Cd2' 0.98(3) 1_455 1_455
C15 C16 C11 119.1(4) . .
C7 O2 Cd1 144.5(3) . 1_454
O3 C8 O4 122.0(4) . .
O3 C8 C5 119.8(5) . .
O4 C8 C5 118.0(4) . .
O3 C8 Cd2' 62.2(2) . 1_444
O4 C8 Cd2' 59.9(2) . 1_444
C5 C8 Cd2' 176.0(3) . 1_444
O3 C8 Cd2 62.5(2) . 1_444
O4 C8 Cd2 59.5(2) . 1_444
C5 C8 Cd2 175.0(4) . 1_444
Cd2' C8 Cd2 1.02(3) 1_444 1_444
C1 O5 C9 119.2(4) . .
O6 C11 C12 124.0(5) . .
O6 C11 C16 116.0(4) . .
C12 C11 C16 120.0(4) . .
O1 C7 O2 126.4(5) . .
O1 C7 C3 117.7(4) . .
O2 C7 C3 115.9(4) . .
O8 C17 O7 121.6(5) . .
O8 C17 C15 119.2(4) . .
O7 C17 C15 119.2(4) . .
O8 C17 Cd2 57.6(3) . 1_455
O7 C17 Cd2 64.0(3) . 1_455
C15 C17 Cd2 175.6(3) . 1_455
C7 O1 Cd2 122.5(3) . 1_454
C7 O1 Cd2' 122.6(3) . 1_454
Cd2 O1 Cd2' 1.18(3) 1_454 1_454
C5 C4 C3 117.8(4) . .
C6 C5 C4 122.3(4) . .
C6 C5 C8 119.8(4) . .
C4 C5 C8 117.9(4) . .
C5 C6 C1 119.3(5) . .
C2 C3 C4 121.0(4) . .
C2 C3 C7 120.1(4) . .
C4 C3 C7 118.9(4) . .
O6 C10 C9 108.6(5) . .
C3 C2 C1 120.0(4) . .
O5 C1 C2 116.8(4) . .
O5 C1 C6 123.7(5) . .
C2 C1 C6 119.5(4) . .
O5 C9 C10 107.7(5) . .
O1 Cd2 O4 99.19(11) 1_656 1_666
O1 Cd2 O8 94.93(16) 1_656 1_655
O4 Cd2 O8 89.14(14) 1_666 1_655
O1 Cd2 O10 98.04(12) 1_656 .
O4 Cd2 O10 139.94(13) 1_666 .
O8 Cd2 O10 124.96(13) 1_655 .
O1 Cd2 O3 154.95(11) 1_656 1_666
O4 Cd2 O3 55.89(11) 1_666 1_666
O8 Cd2 O3 87.87(16) 1_655 1_666
O10 Cd2 O3 100.68(11) . 1_666
O1 Cd2 O7 101.82(13) 1_656 1_655
O4 Cd2 O7 137.68(13) 1_666 1_655
O8 Cd2 O7 52.92(11) 1_655 1_655
O10 Cd2 O7 72.07(11) . 1_655
O3 Cd2 O7 99.70(13) 1_666 1_655
O1 Cd2 O9 92.41(15) 1_656 .
O4 Cd2 O9 90.44(13) 1_666 .
O8 Cd2 O9 172.61(15) 1_655 .
O10 Cd2 O9 52.91(11) . .
O3 Cd2 O9 85.79(14) 1_666 .
O7 Cd2 O9 124.60(10) 1_655 .
O1 Cd2 C8 127.33(14) 1_656 1_666
O4 Cd2 C8 28.19(13) 1_666 1_666
O8 Cd2 C8 88.40(16) 1_655 1_666
O10 Cd2 C8 122.31(13) . 1_666
O3 Cd2 C8 27.71(13) 1_666 1_666
O7 Cd2 C8 120.82(16) 1_655 1_666
O9 Cd2 C8 87.75(15) . 1_666
O1 Cd2 C17 99.64(15) 1_656 1_655
O4 Cd2 C17 113.66(14) 1_666 1_655
O8 Cd2 C17 26.37(12) 1_655 1_655
O10 Cd2 C17 98.60(12) . 1_655
O3 Cd2 C17 93.89(15) 1_666 1_655
O7 Cd2 C17 26.56(11) 1_655 1_655
O9 Cd2 C17 150.59(12) . 1_655
C8 Cd2 C17 105.40(16) 1_666 1_655
O1 Cd2 Cd1 79.94(8) 1_656 .
O4 Cd2 Cd1 178.37(9) 1_666 .
O8 Cd2 Cd1 89.55(10) 1_655 .
O10 Cd2 Cd1 41.67(8) . .
O3 Cd2 Cd1 125.03(7) 1_666 .
O7 Cd2 Cd1 41.55(8) 1_655 .
O9 Cd2 Cd1 90.98(8) . .
C8 Cd2 Cd1 152.72(11) 1_666 .
C17 Cd2 Cd1 65.23(9) 1_655 .
O1 Cd2' O4 98.73(12) 1_656 1_666
O1 Cd2' O10 98.53(13) 1_656 .
O4 Cd2' O10 142.02(13) 1_666 .
O1 Cd2' O3 154.78(11) 1_656 1_666
O4 Cd2' O3 56.06(11) 1_666 1_666
O10 Cd2' O3 101.98(12) . 1_666
O1 Cd2' O8 93.32(16) 1_656 1_655
O4 Cd2' O8 88.05(14) 1_666 1_655
O10 Cd2' O8 124.32(13) . 1_655
O3 Cd2' O8 87.15(16) 1_666 1_655
O1 Cd2' O9 93.31(15) 1_656 .
O4 Cd2' O9 91.58(13) 1_666 .
O10 Cd2' O9 53.85(11) . .
O3 Cd2' O9 87.13(14) 1_666 .
O8 Cd2' O9 173.34(15) 1_655 .
O1 Cd2' O7 100.71(14) 1_656 1_655
O4 Cd2' O7 136.27(13) 1_666 1_655
O10 Cd2' O7 72.16(11) . 1_655
O3 Cd2' O7 99.44(13) 1_666 1_655
O8 Cd2' O7 52.17(11) 1_655 1_655
O9 Cd2' O7 125.67(10) . 1_655
O1 Cd2' C8 126.99(14) 1_656 1_666
O4 Cd2' C8 28.28(13) 1_666 1_666
O10 Cd2' C8 123.90(13) . 1_666
O3 Cd2' C8 27.79(13) 1_666 1_666
O8 Cd2' C8 87.66(16) 1_655 1_666
O9 Cd2' C8 88.87(15) . 1_666
O7 Cd2' C8 120.25(16) 1_655 1_666
O1 Cd2' Cd1 79.74(8) 1_656 .
O4 Cd2' Cd1 176.42(10) 1_666 .
O10 Cd2' Cd1 41.57(8) . .
O3 Cd2' Cd1 125.48(8) 1_666 .
O8 Cd2' Cd1 88.81(10) 1_655 .
O9 Cd2' Cd1 91.74(8) . .
O7 Cd2' Cd1 41.56(8) 1_655 .
C8 Cd2' Cd1 153.19(12) 1_666 .
C18 O9 Cd2' 90.1(3) . .
C18 O9 Cd2 90.2(3) . .
Cd2' O9 Cd2 0.29(3) . .

loop_
_geom_bond_atom_site_label_1
_geom_bond_atom_site_label_2
_geom_bond_distance
_geom_bond_site_symmetry_2
Cd1 O2 2.187(3) 1_656
Cd1 O2 2.187(3) 2_674
Cd1 O7 2.302(3) 2_675
Cd1 O7 2.302(3) 1_655
Cd1 O10 2.317(3) .
Cd1 O10 2.317(3) 2_775
Cd1 Cd2 3.4658(6) .
Cd1 Cd2 3.4658(6) 2_775
Cd1 Cd2' 3.4670(8) .
Cd1 Cd2' 3.4670(8) 2_775
O10 C18 1.287(6) .
O10 Cd2' 2.312(3) .
O10 Cd2 2.343(3) .
O6 C11 1.368(5) .
O6 C10 1.470(8) .
O4 C8 1.260(6) .
O4 Cd2 2.299(3) 1_444
O4 Cd2' 2.300(3) 1_444
O8 C17 1.226(6) .
O8 Cd2 2.332(4) 1_455
O8 Cd2' 2.376(4) 1_455
C18 O9 1.222(5) .
C18 C13 1.495(6) .
O3 C8 1.240(5) .
O3 Cd2' 2.351(3) 1_444
O3 Cd2 2.364(3) 1_444
C15 C16 1.376(6) .
C15 C14 1.390(6) .
C15 C17 1.540(8) .
C14 C13 1.364(7) .
C12 C13 1.386(6) .
C12 C11 1.398(6) .
O7 C17 1.228(5) .
O7 Cd1 2.302(3) 1_455
O7 Cd2 2.467(4) 1_455
O7 Cd2' 2.489(4) 1_455
C16 C11 1.398(8) .
O2 C7 1.237(5) .
O2 Cd1 2.187(3) 1_454
C8 C5 1.512(6) .
C8 Cd2' 2.659(4) 1_444
C8 Cd2 2.666(4) 1_444
O5 C1 1.351(5) .
O5 C9 1.397(7) .
C7 O1 1.237(5) .
C7 C3 1.521(7) .
C17 Cd2 2.746(6) 1_455
O1 Cd2 2.189(4) 1_454
O1 Cd2' 2.204(4) 1_454
C4 C5 1.396(7) .
C4 C3 1.402(6) .
C5 C6 1.365(6) .
C6 C1 1.408(7) .
C3 C2 1.381(6) .
C10 C9 1.500(7) .
C2 C1 1.396(8) .
Cd2 O1 2.189(4) 1_656
Cd2 O4 2.299(3) 1_666
Cd2 O8 2.332(4) 1_655
Cd2 O3 2.364(3) 1_666
Cd2 O7 2.467(4) 1_655
Cd2 O9 2.519(4) .
Cd2 C8 2.666(4) 1_666
Cd2 C17 2.746(6) 1_655
Cd2' O1 2.204(4) 1_656
Cd2' O4 2.300(3) 1_666
Cd2' O3 2.351(3) 1_666
Cd2' O8 2.376(4) 1_655
Cd2' O9 2.473(4) .
Cd2' O7 2.489(4) 1_655
Cd2' C8 2.659(4) 1_666

loop_
_geom_torsion_atom_site_label_1
_geom_torsion_atom_site_label_2
_geom_torsion_atom_site_label_3
_geom_torsion_atom_site_label_4
_geom_torsion
_geom_torsion_site_symmetry_1
_geom_torsion_site_symmetry_4
O2 Cd1 O10 C18 -62.4(5) 1_656 .
O2 Cd1 O10 C18 117.6(5) 2_674 .
O7 Cd1 O10 C18 27.2(6) 2_675 .
O7 Cd1 O10 C18 -152.8(6) 1_655 .
O10 Cd1 O10 C18 124(100) 2_775 .
Cd2 Cd1 O10 C18 -115.7(6) . .
Cd2 Cd1 O10 C18 64.3(6) 2_775 .
Cd2' Cd1 O10 C18 -115.5(6) . .
Cd2' Cd1 O10 C18 64.5(6) 2_775 .
O2 Cd1 O10 Cd2' 53.14(16) 1_656 .
O2 Cd1 O10 Cd2' -126.86(16) 2_674 .
O7 Cd1 O10 Cd2' 142.75(14) 2_675 .
O7 Cd1 O10 Cd2' -37.25(14) 1_655 .
O10 Cd1 O10 Cd2' -121(100) 2_775 .
Cd2 Cd1 O10 Cd2' -0.14(4) . .
Cd2 Cd1 O10 Cd2' 179.86(4) 2_775 .
Cd2' Cd1 O10 Cd2' 180.0 2_775 .
O2 Cd1 O10 Cd2 53.28(16) 1_656 .
O2 Cd1 O10 Cd2 -126.72(16) 2_674 .
O7 Cd1 O10 Cd2 142.89(14) 2_675 .
O7 Cd1 O10 Cd2 -37.11(14) 1_655 .
O10 Cd1 O10 Cd2 -120(100) 2_775 .
Cd2 Cd1 O10 Cd2 180.0 2_775 .
Cd2' Cd1 O10 Cd2 0.14(4) . .
Cd2' Cd1 O10 Cd2 -179.86(4) 2_775 .
Cd2' O10 C18 O9 -3.3(5) . .
Cd1 O10 C18 O9 112.5(5) . .
Cd2 O10 C18 O9 -3.0(5) . .
Cd2' O10 C18 C13 175.6(4) . .
Cd1 O10 C18 C13 -68.7(7) . .
Cd2 O10 C18 C13 175.8(4) . .
C16 C15 C14 C13 -1.4(7) . .
C17 C15 C14 C13 178.0(4) . .
C15 C14 C13 C12 0.9(7) . .
C15 C14 C13 C18 -177.8(4) . .
C11 C12 C13 C14 -0.7(7) . .
C11 C12 C13 C18 178.0(4) . .
O9 C18 C13 C14 -14.4(8) . .
O10 C18 C13 C14 166.8(4) . .
O9 C18 C13 C12 166.9(5) . .
O10 C18 C13 C12 -12.0(7) . .
C14 C15 C16 C11 1.6(7) . .
C17 C15 C16 C11 -177.8(4) . .
Cd2' O3 C8 O4 1.5(6) 1_444 .
Cd2 O3 C8 O4 0.4(6) 1_444 .
Cd2' O3 C8 C5 176.0(5) 1_444 .
Cd2 O3 C8 C5 174.9(5) 1_444 .
Cd2 O3 C8 Cd2' -1.09(3) 1_444 1_444
Cd2' O3 C8 Cd2 1.09(3) 1_444 1_444
Cd2 O4 C8 O3 -0.4(6) 1_444 .
Cd2' O4 C8 O3 -1.5(6) 1_444 .
Cd2 O4 C8 C5 -175.0(4) 1_444 .
Cd2' O4 C8 C5 -176.1(4) 1_444 .
Cd2 O4 C8 Cd2' 1.11(3) 1_444 1_444
Cd2' O4 C8 Cd2 -1.11(3) 1_444 1_444
C10 O6 C11 C12 10.7(8) . .
C10 O6 C11 C16 -169.4(5) . .
C13 C12 C11 O6 -179.3(5) . .
C13 C12 C11 C16 0.9(7) . .
C15 C16 C11 O6 178.8(4) . .
C15 C16 C11 C12 -1.3(7) . .
Cd1 O2 C7 O1 -2.9(12) 1_454 .
Cd1 O2 C7 C3 178.4(5) 1_454 .
Cd2 O8 C17 O7 -1.3(6) 1_455 .
Cd2' O8 C17 O7 -1.7(6) 1_455 .
Cd2 O8 C17 C15 176.4(4) 1_455 .
Cd2' O8 C17 C15 176.0(4) 1_455 .
Cd2' O8 C17 Cd2 -0.42(3) 1_455 1_455
Cd1 O7 C17 O8 -93.8(7) 1_455 .
Cd2 O7 C17 O8 1.2(5) 1_455 .
Cd2' O7 C17 O8 1.6(6) 1_455 .
Cd1 O7 C17 C15 88.5(8) 1_455 .
Cd2 O7 C17 C15 -176.4(4) 1_455 .
Cd2' O7 C17 C15 -176.0(4) 1_455 .
Cd1 O7 C17 Cd2 -95.1(7) 1_455 1_455
Cd2' O7 C17 Cd2 0.41(3) 1_455 1_455
C16 C15 C17 O8 -169.4(5) . .
C14 C15 C17 O8 11.2(7) . .
C16 C15 C17 O7 8.3(7) . .
C14 C15 C17 O7 -171.1(4) . .
C16 C15 C17 Cd2 -126(4) . 1_455
C14 C15 C17 Cd2 55(4) . 1_455
O2 C7 O1 Cd2 -6.1(8) . 1_454
C3 C7 O1 Cd2 172.7(3) . 1_454
O2 C7 O1 Cd2' -4.7(8) . 1_454
C3 C7 O1 Cd2' 174.1(3) . 1_454
C3 C4 C5 C6 -2.1(9) . .
C3 C4 C5 C8 176.1(5) . .
O3 C8 C5 C6 -171.5(6) . .
O4 C8 C5 C6 3.2(8) . .
Cd2' C8 C5 C6 -54(6) 1_444 .
Cd2 C8 C5 C6 -56(5) 1_444 .
O3 C8 C5 C4 10.2(8) . .
O4 C8 C5 C4 -175.0(5) . .
Cd2' C8 C5 C4 128(6) 1_444 .
Cd2 C8 C5 C4 126(4) 1_444 .
C4 C5 C6 C1 0.8(9) . .
C8 C5 C6 C1 -177.3(6) . .
C5 C4 C3 C2 0.1(8) . .
C5 C4 C3 C7 178.1(5) . .
O1 C7 C3 C2 -9.5(8) . .
O2 C7 C3 C2 169.4(6) . .
O1 C7 C3 C4 172.5(5) . .
O2 C7 C3 C4 -8.6(8) . .
C11 O6 C10 C9 166.8(5) . .
C4 C3 C2 C1 3.0(9) . .
C7 C3 C2 C1 -174.9(6) . .
C9 O5 C1 C2 -174.4(6) . .
C9 O5 C1 C6 8.0(10) . .
C3 C2 C1 O5 178.0(6) . .
C3 C2 C1 C6 -4.3(10) . .
C5 C6 C1 O5 180.0(6) . .
C5 C6 C1 C2 2.4(10) . .
C1 O5 C9 C10 176.6(6) . .
O6 C10 C9 O5 74.6(7) . .
C18 O10 Cd2 O1 88.5(3) . 1_656
Cd2' O10 Cd2 O1 106(2) . 1_656
Cd1 O10 Cd2 O1 -64.92(16) . 1_656
C18 O10 Cd2 O4 -26.2(4) . 1_666
Cd2' O10 Cd2 O4 -9(2) . 1_666
Cd1 O10 Cd2 O4 -179.67(15) . 1_666
C18 O10 Cd2 O8 -169.7(3) . 1_655
Cd2' O10 Cd2 O8 -152(2) . 1_655
Cd1 O10 Cd2 O8 36.9(2) . 1_655
C18 O10 Cd2 O3 -74.7(3) . 1_666
Cd2' O10 Cd2 O3 -57(2) . 1_666
Cd1 O10 Cd2 O3 131.82(14) . 1_666
C18 O10 Cd2 O7 -171.6(3) . 1_655
Cd2' O10 Cd2 O7 -154(2) . 1_655
Cd1 O10 Cd2 O7 34.97(13) . 1_655
C18 O10 Cd2 O9 1.6(3) . .
Cd2' O10 Cd2 O9 19(2) . .
Cd1 O10 Cd2 O9 -151.9(2) . .
C18 O10 Cd2 C8 -56.0(4) . 1_666
Cd2' O10 Cd2 C8 -39(2) . 1_666
Cd1 O10 Cd2 C8 150.60(16) . 1_666
C18 O10 Cd2 C17 -170.4(3) . 1_655
Cd2' O10 Cd2 C17 -153(2) . 1_655
Cd1 O10 Cd2 C17 36.18(16) . 1_655
C18 O10 Cd2 Cd1 153.4(4) . .
Cd2' O10 Cd2 Cd1 171(2) . .
O2 Cd1 Cd2 O1 -4.36(18) 1_656 1_656
O2 Cd1 Cd2 O1 175.64(18) 2_674 1_656
O7 Cd1 Cd2 O1 59.09(17) 2_675 1_656
O7 Cd1 Cd2 O1 -120.91(17) 1_655 1_656
O10 Cd1 Cd2 O1 114.39(18) . 1_656
O10 Cd1 Cd2 O1 -65.61(18) 2_775 1_656
Cd2 Cd1 Cd2 O1 179(100) 2_775 1_656
Cd2' Cd1 Cd2 O1 107.5(17) . 1_656
Cd2' Cd1 Cd2 O1 -72.5(17) 2_775 1_656
O2 Cd1 Cd2 O4 54(4) 1_656 1_666
O2 Cd1 Cd2 O4 -126(4) 2_674 1_666
O7 Cd1 Cd2 O4 117(4) 2_675 1_666
O7 Cd1 Cd2 O4 -63(4) 1_655 1_666
O10 Cd1 Cd2 O4 173(4) . 1_666
O10 Cd1 Cd2 O4 -7(4) 2_775 1_666
Cd2 Cd1 Cd2 O4 -123(100) 2_775 1_666
Cd2' Cd1 Cd2 O4 166(4) . 1_666
Cd2' Cd1 Cd2 O4 -14(4) 2_775 1_666
O2 Cd1 Cd2 O8 90.73(18) 1_656 1_655
O2 Cd1 Cd2 O8 -89.27(18) 2_674 1_655
O7 Cd1 Cd2 O8 154.18(17) 2_675 1_655
O7 Cd1 Cd2 O8 -25.82(17) 1_655 1_655
O10 Cd1 Cd2 O8 -150.52(18) . 1_655
O10 Cd1 Cd2 O8 29.48(18) 2_775 1_655
Cd2 Cd1 Cd2 O8 -86(100) 2_775 1_655
Cd2' Cd1 Cd2 O8 -157.5(17) . 1_655
Cd2' Cd1 Cd2 O8 22.5(17) 2_775 1_655
O2 Cd1 Cd2 O10 -118.7(2) 1_656 .
O2 Cd1 Cd2 O10 61.3(2) 2_674 .
O7 Cd1 Cd2 O10 -55.30(19) 2_675 .
O7 Cd1 Cd2 O10 124.70(19) 1_655 .
O10 Cd1 Cd2 O10 180.0 2_775 .
Cd2 Cd1 Cd2 O10 65(100) 2_775 .
Cd2' Cd1 Cd2 O10 -6.9(17) . .
Cd2' Cd1 Cd2 O10 173.1(17) 2_775 .
O2 Cd1 Cd2 O3 177.82(19) 1_656 1_666
O2 Cd1 Cd2 O3 -2.18(19) 2_674 1_666
O7 Cd1 Cd2 O3 -118.73(18) 2_675 1_666
O7 Cd1 Cd2 O3 61.27(18) 1_655 1_666
O10 Cd1 Cd2 O3 -63.44(19) . 1_666
O10 Cd1 Cd2 O3 116.56(19) 2_775 1_666
Cd2 Cd1 Cd2 O3 1(100) 2_775 1_666
Cd2' Cd1 Cd2 O3 -70.4(17) . 1_666
Cd2' Cd1 Cd2 O3 109.6(17) 2_775 1_666
O2 Cd1 Cd2 O7 116.55(19) 1_656 1_655
O2 Cd1 Cd2 O7 -63.45(19) 2_674 1_655
O7 Cd1 Cd2 O7 180.0 2_675 1_655
O10 Cd1 Cd2 O7 -124.70(19) . 1_655
O10 Cd1 Cd2 O7 55.30(19) 2_775 1_655
Cd2 Cd1 Cd2 O7 -60(100) 2_775 1_655
Cd2' Cd1 Cd2 O7 -131.6(17) . 1_655
Cd2' Cd1 Cd2 O7 48.4(17) 2_775 1_655
O2 Cd1 Cd2 O9 -96.64(17) 1_656 .
O2 Cd1 Cd2 O9 83.36(17) 2_674 .
O7 Cd1 Cd2 O9 -33.19(16) 2_675 .
O7 Cd1 Cd2 O9 146.81(16) 1_655 .
O10 Cd1 Cd2 O9 22.11(17) . .
O10 Cd1 Cd2 O9 -157.89(17) 2_775 .
Cd2 Cd1 Cd2 O9 87(100) 2_775 .
Cd2' Cd1 Cd2 O9 15.2(17) . .
Cd2' Cd1 Cd2 O9 -164.8(17) 2_775 .
O2 Cd1 Cd2 C8 176.4(3) 1_656 1_666
O2 Cd1 Cd2 C8 -3.6(3) 2_674 1_666
O7 Cd1 Cd2 C8 -120.2(3) 2_675 1_666
O7 Cd1 Cd2 C8 59.8(3) 1_655 1_666
O10 Cd1 Cd2 C8 -64.9(3) . 1_666
O10 Cd1 Cd2 C8 115.1(3) 2_775 1_666
Cd2 Cd1 Cd2 C8 0(100) 2_775 1_666
Cd2' Cd1 Cd2 C8 -71.8(17) . 1_666
Cd2' Cd1 Cd2 C8 108.2(17) 2_775 1_666
O2 Cd1 Cd2 C17 101.25(18) 1_656 1_655
O2 Cd1 Cd2 C17 -78.75(18) 2_674 1_655
O7 Cd1 Cd2 C17 164.71(17) 2_675 1_655
O7 Cd1 Cd2 C17 -15.29(17) 1_655 1_655
O10 Cd1 Cd2 C17 -140.00(18) . 1_655
O10 Cd1 Cd2 C17 40.00(18) 2_775 1_655
Cd2 Cd1 Cd2 C17 -75(100) 2_775 1_655
Cd2' Cd1 Cd2 C17 -146.9(17) . 1_655
Cd2' Cd1 Cd2 C17 33.1(17) 2_775 1_655
C18 O10 Cd2' O1 89.6(3) . 1_656
Cd1 O10 Cd2' O1 -63.85(16) . 1_656
Cd2 O10 Cd2' O1 -73(2) . 1_656
C18 O10 Cd2' O4 -26.6(4) . 1_666
Cd1 O10 Cd2' O4 179.95(16) . 1_666
Cd2 O10 Cd2' O4 171(2) . 1_666
C18 O10 Cd2' O3 -75.6(3) . 1_666
Cd1 O10 Cd2' O3 130.91(14) . 1_666
Cd2 O10 Cd2' O3 122(2) . 1_666
C18 O10 Cd2' O8 -170.4(3) . 1_655
Cd1 O10 Cd2' O8 36.1(2) . 1_655
Cd2 O10 Cd2' O8 27(2) . 1_655
C18 O10 Cd2' O9 1.7(3) . .
Cd1 O10 Cd2' O9 -151.7(2) . .
Cd2 O10 Cd2' O9 -161(2) . .
C18 O10 Cd2' O7 -171.8(3) . 1_655
Cd1 O10 Cd2' O7 34.72(13) . 1_655
Cd2 O10 Cd2' O7 26(2) . 1_655
C18 O10 Cd2' C8 -56.9(4) . 1_666
Cd1 O10 Cd2' C8 149.65(17) . 1_666
Cd2 O10 Cd2' C8 141(2) . 1_666
C18 O10 Cd2' Cd1 153.5(4) . .
Cd2 O10 Cd2' Cd1 -9(2) . .
O2 Cd1 Cd2' O1 -3.61(18) 1_656 1_656
O2 Cd1 Cd2' O1 176.39(18) 2_674 1_656
O7 Cd1 Cd2' O1 60.73(17) 2_675 1_656
O7 Cd1 Cd2' O1 -119.27(17) 1_655 1_656
O10 Cd1 Cd2' O1 115.56(18) . 1_656
O10 Cd1 Cd2' O1 -64.44(18) 2_775 1_656
Cd2 Cd1 Cd2' O1 -71.5(17) . 1_656
Cd2 Cd1 Cd2' O1 108.5(17) 2_775 1_656
Cd2' Cd1 Cd2' O1 -134(100) 2_775 1_656
O2 Cd1 Cd2' O4 61.3(16) 1_656 1_666
O2 Cd1 Cd2' O4 -118.7(16) 2_674 1_666
O7 Cd1 Cd2' O4 125.7(16) 2_675 1_666
O7 Cd1 Cd2' O4 -54.3(16) 1_655 1_666
O10 Cd1 Cd2' O4 -179(100) . 1_666
O10 Cd1 Cd2' O4 0.5(16) 2_775 1_666
Cd2 Cd1 Cd2' O4 -6.5(19) . 1_666
Cd2 Cd1 Cd2' O4 173.5(19) 2_775 1_666
Cd2' Cd1 Cd2' O4 -69(100) 2_775 1_666
O2 Cd1 Cd2' O10 -119.2(2) 1_656 .
O2 Cd1 Cd2' O10 60.8(2) 2_674 .
O7 Cd1 Cd2' O10 -54.8(2) 2_675 .
O7 Cd1 Cd2' O10 125.2(2) 1_655 .
O10 Cd1 Cd2' O10 180.0 2_775 .
Cd2 Cd1 Cd2' O10 173.0(17) . .
Cd2 Cd1 Cd2' O10 -7.0(17) 2_775 .
Cd2' Cd1 Cd2' O10 111(100) 2_775 .
O2 Cd1 Cd2' O3 175.62(19) 1_656 1_666
O2 Cd1 Cd2' O3 -4.38(19) 2_674 1_666
O7 Cd1 Cd2' O3 -120.03(18) 2_675 1_666
O7 Cd1 Cd2' O3 59.97(18) 1_655 1_666
O10 Cd1 Cd2' O3 -65.20(19) . 1_666
O10 Cd1 Cd2' O3 114.80(19) 2_775 1_666
Cd2 Cd1 Cd2' O3 107.8(17) . 1_666
Cd2 Cd1 Cd2' O3 -72.2(17) 2_775 1_666
Cd2' Cd1 Cd2' O3 45(100) 2_775 1_666
O2 Cd1 Cd2' O8 89.97(18) 1_656 1_655
O2 Cd1 Cd2' O8 -90.03(18) 2_674 1_655
O7 Cd1 Cd2' O8 154.32(17) 2_675 1_655
O7 Cd1 Cd2' O8 -25.68(17) 1_655 1_655
O10 Cd1 Cd2' O8 -150.85(18) . 1_655
O10 Cd1 Cd2' O8 29.15(18) 2_775 1_655
Cd2 Cd1 Cd2' O8 22.1(17) . 1_655
Cd2 Cd1 Cd2' O8 -157.9(17) 2_775 1_655
Cd2' Cd1 Cd2' O8 -40(100) 2_775 1_655
O2 Cd1 Cd2' O9 -96.67(17) 1_656 .
O2 Cd1 Cd2' O9 83.33(17) 2_674 .
O7 Cd1 Cd2' O9 -32.32(16) 2_675 .
O7 Cd1 Cd2' O9 147.68(16) 1_655 .
O10 Cd1 Cd2' O9 22.51(17) . .
O10 Cd1 Cd2' O9 -157.49(17) 2_775 .
Cd2 Cd1 Cd2' O9 -164.5(17) . .
Cd2 Cd1 Cd2' O9 15.5(17) 2_775 .
Cd2' Cd1 Cd2' O9 133(100) 2_775 .
O2 Cd1 Cd2' O7 115.65(19) 1_656 1_655
O2 Cd1 Cd2' O7 -64.35(19) 2_674 1_655
O7 Cd1 Cd2' O7 180.0 2_675 1_655
O10 Cd1 Cd2' O7 -125.2(2) . 1_655
O10 Cd1 Cd2' O7 54.8(2) 2_775 1_655
Cd2 Cd1 Cd2' O7 47.8(17) . 1_655
Cd2 Cd1 Cd2' O7 -132.2(17) 2_775 1_655
Cd2' Cd1 Cd2' O7 -15(100) 2_775 1_655
O2 Cd1 Cd2' C8 172.4(3) 1_656 1_666
O2 Cd1 Cd2' C8 -7.6(3) 2_674 1_666
O7 Cd1 Cd2' C8 -123.3(3) 2_675 1_666
O7 Cd1 Cd2' C8 56.7(3) 1_655 1_666
O10 Cd1 Cd2' C8 -68.4(3) . 1_666
O10 Cd1 Cd2' C8 111.6(3) 2_775 1_666
Cd2 Cd1 Cd2' C8 104.5(18) . 1_666
Cd2 Cd1 Cd2' C8 -75.5(18) 2_775 1_666
Cd2' Cd1 Cd2' C8 42(100) 2_775 1_666
O10 C18 O9 Cd2' 3.1(5) . .
C13 C18 O9 Cd2' -175.7(4) . .
O10 C18 O9 Cd2 2.8(5) . .
C13 C18 O9 Cd2 -176.0(4) . .
O1 Cd2' O9 C18 -100.0(3) 1_656 .
O4 Cd2' O9 C18 161.2(3) 1_666 .
O10 Cd2' O9 C18 -1.8(3) . .
O3 Cd2' O9 C18 105.3(3) 1_666 .
O8 Cd2' O9 C18 74.5(11) 1_655 .
O7 Cd2' O9 C18 5.7(4) 1_655 .
C8 Cd2' O9 C18 133.0(3) 1_666 .
Cd1 Cd2' O9 C18 -20.2(3) . .
O1 Cd2' O9 Cd2 10(5) 1_656 .
O4 Cd2' O9 Cd2 -89(5) 1_666 .
O10 Cd2' O9 Cd2 108(5) . .
O3 Cd2' O9 Cd2 -145(5) 1_666 .
O8 Cd2' O9 Cd2 -176(100) 1_655 .
O7 Cd2' O9 Cd2 115(5) 1_655 .
C8 Cd2' O9 Cd2 -117(5) 1_666 .
Cd1 Cd2' O9 Cd2 90(5) . .
O1 Cd2 O9 C18 -99.9(3) 1_656 .
O4 Cd2 O9 C18 160.9(3) 1_666 .
O8 Cd2 O9 C18 74.2(10) 1_655 .
O10 Cd2 O9 C18 -1.7(3) . .
O3 Cd2 O9 C18 105.1(3) 1_666 .
O7 Cd2 O9 C18 6.2(4) 1_655 .
C8 Cd2 O9 C18 132.8(3) 1_666 .
C17 Cd2 O9 C18 14.7(5) 1_655 .
Cd1 Cd2 O9 C18 -19.9(3) . .
O1 Cd2 O9 Cd2' -170(100) 1_656 .
O4 Cd2 O9 Cd2' 91(5) 1_666 .
O8 Cd2 O9 Cd2' 4(5) 1_655 .
O10 Cd2 O9 Cd2' -72(5) . .
O3 Cd2 O9 Cd2' 35(5) 1_666 .
O7 Cd2 O9 Cd2' -64(5) 1_655 .
C8 Cd2 O9 Cd2' 62(5) 1_666 .
C17 Cd2 O9 Cd2' -56(5) 1_655 .
Cd1 Cd2 O9 Cd2' -90(5) . .

loop_
_platon_squeeze_void_nr
_platon_squeeze_void_average_x
_platon_squeeze_void_average_y
_platon_squeeze_void_average_z
_platon_squeeze_void_volume
_platon_squeeze_void_count_electrons
_platon_squeeze_void_content
1 -0.009 -0.011 0.491 361 71 ' '
